data_2003370
loop_
_publ_author_name
'McGrath, T. D.'
'Welch, A. J.'

_publ_section_title
;
 Steric Effects in Heteroboranes. V.
 1-Ph-2-Me~3~Si-1,2-<i>closo</i>-C~2~B~10~H~10~
;
_journal_issue 4
_journal_name_full 'Acta Crystallographica Section C'
_journal_page_first 651
_journal_page_last 654
_journal_paper_doi 10.1107/S010827019400908X
_journal_volume 51
_journal_year 1995
_chemical_compound_source 'Slow diffusion of water into a methanol solution at 277 K'
_chemical_formula_sum 'C11 H24 B10 Si'
_chemical_formula_weight 292.51
_space_group_IT_number 11
_symmetry_cell_setting monoclinic
_symmetry_space_group_name_Hall '-P 2yb'
_symmetry_space_group_name_H-M 'P 1 21/m 1'
_atom_type_scat_source 'SHELX76 (Sheldrick, 1976)'
_cell_angle_alpha 90.0
_cell_angle_beta 103.47(2)
_cell_angle_gamma 90.0
_cell_formula_units_Z 2
_cell_length_a 8.931(2)
_cell_length_b 11.303(6)
_cell_length_c 9.143(2)
_cell_measurement_reflns_used 25
_cell_measurement_temperature 293(1)
_cell_measurement_theta_max 12
_cell_measurement_theta_min 11
_cell_volume 897.6(6)
_diffrn_measurement_device 'Enraf-Nonius CAD-4'
_diffrn_measurement_method \w-2\q
_diffrn_radiation_type 'Mo K\a'
_diffrn_radiation_wavelength 0.71069
_diffrn_reflns_av_R_equivalents 0.0128
_diffrn_reflns_limit_h_max 10
_diffrn_reflns_limit_h_min -10
_diffrn_reflns_limit_k_max 13
_diffrn_reflns_limit_k_min -13
_diffrn_reflns_limit_l_max 10
_diffrn_reflns_limit_l_min 0
_diffrn_reflns_number 3375
_diffrn_reflns_theta_max 25
_diffrn_standards_decay_% 0.9
_diffrn_standards_interval_time 480
_diffrn_standards_number 2
_exptl_absorpt_coefficient_mu 0.11
_exptl_absorpt_correction_type none
_exptl_crystal_colour Colourless
_exptl_crystal_density_diffrn 1.082
_exptl_crystal_description Plate
_exptl_crystal_size_max 0.4
_exptl_crystal_size_mid 0.25
_exptl_crystal_size_min 0.15
_refine_diff_density_max '0.43(near Si)'
_refine_diff_density_min -0.25
_refine_ls_extinction_method none
_refine_ls_goodness_of_fit_obs 1.341
_refine_ls_hydrogen_treatment 'H-atom treatment: see text'
_refine_ls_number_parameters 122
_refine_ls_number_reflns 1442
_refine_ls_R_factor_obs 0.0643
_refine_ls_shift/esd_max 0.001
_refine_ls_structure_factor_coef F
_refine_ls_weighting_details 'w=1/[\s^2^(F) + 0.001314F^2^]'
_refine_ls_weighting_scheme calc
_refine_ls_wR_factor_obs 0.0892
_reflns_number_observed 1442
_reflns_number_total 1666
_reflns_observed_criterion F>=2.0\s(F)
_cod_data_source_file mu1122.cif
_cod_data_source_block mu1122a
_cod_depositor_comments
;
The following automatic conversions were performed:

'_refine_ls_weighting_scheme' value 'w=1/[\s^2^(F) + 0.001314F^2^]'
was changed to 'calc'. New tag '_refine_ls_weighting_details' was
created. The value of the new tag was set to 'w=1/[\s^2^(F) +
0.001314F^2^]'.

Automatic conversion script
Id: cif_fix_values 3143 2015-03-26 13:38:13Z robertas 
;
_cod_original_cell_volume 897.5(6)
_cod_original_sg_symbol_Hall '-P 2y1'
_cod_original_sg_symbol_H-M 'P 21/m'
_cod_original_formula_sum 'C11 H24 B10 Si1'
_cod_database_code 2003370

loop_
_symmetry_equiv_pos_as_xyz
x,y,z
x,1/2-y,z
-x,-y,-z
-x,1/2+y,-z

loop_
_atom_site_label
_atom_site_fract_x
_atom_site_fract_y
_atom_site_fract_z
_atom_site_U_iso_or_equiv
C(1) -.3575(4) .25000 -.0839(4) .035(2)
C(2) -.1623(4) .25000 -.0630(4) .033(2)
B(3) -.2542(4) .3758(3) -.0224(4) .0418(18)
B(4) -.4067(4) .3288(3) .0575(4) .048(2)
B(7) -.0790(4) .3288(3) .0948(4) .046(2)
B(8) -.2312(4) .3772(4) .1753(4) .056(2)
B(9) -.3232(6) .25000 .2270(6) .061(4)
B(12) -.1216(7) .25000 .2481(6) .061(4)
C(11) -.4626(4) .25000 -.2398(5) .041(2)
C(12) -.5158(4) .3560(3) -.3099(4) .060(2)
C(13) -.6163(4) .3560(5) -.4495(5) .084(3)
C(14) -.6660(6) .25000 -.5207(7) .100(5)
Si(1) -.06582(12) .25000 -.23160(12) .0380(7)
C(21) .1443(5) .25000 -.1478(6) .070(3)
C(22) -.1222(4) .3846(3) -.3476(3) .057(2)
H(102) -.4782 .4390 -.2550 ?
H(103) -.6565 .4388 -.5036 ?
H(104) -.7451 .2500 -.6299 ?
H(211) .2051 .2500 -.2377 ?
H(212) .1772 .3280 -.0807 ?
H(221) -.0772 .3795 -.4473 ?
H(222) -.0760 .4618 -.2832 ?
H(223) -.2462 .3908 -.3797 ?
H(3) -.2646 .4438 -.1125 ?
H(4) -.5307 .3496 .0421 ?
H(7) .0443 .3490 .1076 ?
H(8) -.2209 .4479 .2615 ?
H(9) -.3795 .2500 .3225 ?
H(12) -.0410 .2500 .3601 ?

loop_
_geom_angle_atom_site_label_1
_geom_angle_atom_site_label_2
_geom_angle_atom_site_label_3
_geom_angle_site_symmetry_3
_geom_angle
_geom_angle_publ_flag
C(2) C(1) B(3) . 60.49(18) yes
C(2) C(1) C(11) . 119.9(3) yes
B(3) C(1) B(4) . 62.2(2) yes
B(3) C(1) C(11) . 118.5(3) yes
B(4) C(1) C(11) . 120.0(3) yes
B(4) C(1) B(4) 2_555 62.8(2) yes
C(1) C(2) B(3) . 60.02(18) yes
C(1) C(2) Si(1) . 122.9(2) yes
B(3) C(2) B(7) . 61.64(19) yes
B(3) C(2) Si(1) . 119.6(2) yes
B(7) C(2) Si(1) . 119.0(2) yes
B(7) C(2) B(7) 2_555 62.70(19) yes
C(1) B(3) C(2) . 59.49(18) yes
C(1) B(3) B(4) . 58.69(19) yes
C(2) B(3) B(7) . 58.78(19) yes
B(4) B(3) B(8) . 60.0(2) yes
B(7) B(3) B(8) . 60.4(2) yes
C(1) B(4) B(3) . 59.11(19) yes
C(1) B(4) B(4) 2_555 58.61(19) yes
B(3) B(4) B(8) . 60.0(2) yes
B(8) B(4) B(9) . 59.7(2) yes
B(9) B(4) B(4) 2_555 60.2(2) yes
C(2) B(7) B(3) . 59.58(19) yes
C(2) B(7) B(7) 2_555 58.65(19) yes
B(3) B(7) B(8) . 60.1(2) yes
B(8) B(7) B(12) . 60.1(2) yes
B(12) B(7) B(7) 2_555 59.9(2) yes
B(3) B(8) B(4) . 60.0(2) yes
B(3) B(8) B(7) . 59.5(2) yes
B(4) B(8) B(9) . 60.8(2) yes
B(7) B(8) B(12) . 59.9(2) yes
B(9) B(8) B(12) . 59.6(2) yes
B(4) B(9) B(8) . 59.5(2) yes
B(4) B(9) B(4) 2_555 60.0(2) yes
B(8) B(9) B(12) . 60.4(3) yes
B(7) B(12) B(8) . 60.0(2) yes
B(7) B(12) B(7) 2_555 60.2(2) yes
B(8) B(12) B(9) . 60.1(3) yes
C(1) C(11) C(12) . 120.3(3) yes
C(12) C(11) C(12) 2_555 119.2(3) yes
C(11) C(12) C(13) . 120.4(3) yes
C(12) C(13) C(14) . 120.2(4) yes
C(13) C(14) C(13) 2_555 119.6(4) yes
C(2) Si(1) C(21) . 105.48(16) yes
C(2) Si(1) C(22) . 110.10(14) yes
C(21) Si(1) C(22) . 110.48(17) yes
C(22) Si(1) C(22) 2_555 110.11(16) yes
C(2) C(1) B(4) . 110.5(2) no
B(3) C(1) B(3) 2_555 111.9(2) no
B(3) C(1) B(4) 2_555 113.4(2) no
C(1) C(2) B(7) . 109.1(2) no
B(3) C(2) B(3) 2_555 111.1(2) no
B(3) C(2) B(7) 2_555 112.5(2) no
C(1) B(3) B(7) . 106.4(2) no
C(1) B(3) B(8) . 105.5(2) no
C(1) B(3) H(3) . 113.(2) no
C(2) B(3) B(4) . 106.9(2) no
C(2) B(3) B(8) . 106.2(2) no
C(2) B(3) H(3) . 111.8(3) no
B(4) B(3) B(7) . 108.6(2) no
H(7) B(7) B(7) 2_555 102.0(3) no
B(3) B(8) B(9) . 108.3(3) no
B(3) B(8) B(12) . 107.3(3) no
B(3) B(8) H(8) . 134.5(3) no
B(4) B(8) B(7) . 107.9(3) no
B(4) B(8) B(12) . 108.0(3) no
B(4) B(8) H(8) . 124.7(3) no
B(7) B(8) B(9) . 107.9(3) no
B(7) B(8) H(8) . 124.8(3) no
B(9) B(8) H(8) . 111.2(3) no
B(12) B(8) H(8) . 111.6(3) no
B(4) B(9) B(12) . 107.6(3) no
B(4) B(9) H(9) . 120.6(4) no
B(4) B(9) B(8) 2_555 107.3(3) no
B(8) B(9) H(9) . 122.3(4) no
B(8) B(9) B(8) 2_555 108.3(3) no
B(12) B(9) H(9) . 123.6(4) no
B(7) B(12) B(9) . 108.3(3) no
B(7) B(12) H(12) . 121.2(4) no
B(4) B(3) H(3) . 124.9(3) no
B(7) B(3) H(3) . 124.6(3) no
B(8) B(3) H(3) . 135.9(3) no
C(1) B(4) B(8) . 105.9(3) no
C(1) B(4) B(9) . 105.5(3) no
C(1) B(4) H(4) . 116.1(3) no
B(3) B(4) B(9) . 107.5(3) no
B(3) B(4) H(4) . 136.5(3) no
B(3) B(4) B(4) 2_555 107.5(3) no
B(8) B(4) H(4) . 136.8(3) no
B(8) B(4) B(4) 2_555 108.0(3) no
B(9) B(4) H(4) . 114.7(3) no
H(4) B(4) B(4) 2_555 102.3(3) no
C(2) B(7) B(8) . 106.6(3) no
C(2) B(7) B(12) . 105.9(3) no
C(2) B(7) H(7) . 115.1(3) no
B(3) B(7) B(12) . 108.0(3) no
B(3) B(7) H(7) . 136.5(3) no
B(3) B(7) B(7) 2_555 107.6(2) no
B(8) B(7) H(7) . 137.1(3) no
B(8) B(7) B(7) 2_555 108.0(3) no
B(12) B(7) H(7) . 114.3(3) no
B(7) B(12) B(8) 2_555 108.1(3) no
B(8) B(12) H(12) . 121.9(4) no
B(8) B(12) B(8) 2_555 107.9(3) no
B(9) B(12) H(12) . 121.9(4) no
B(9) B(12) B(7) 2_555 108.3(3) no
H(12) B(12) B(7) 2_555 121.2(4) no
C(11) C(12) H(102) . 119.9(4) no
H(102) C(12) C(13) . 119.7(4) no
C(12) C(13) H(103) . 119.9(5) no
H(103) C(13) C(14) . 119.8(5) no
C(13) C(14) H(104) . 120.2(4) no
Si(1) C(21) H(211) . 108.9(3) no
Si(1) C(21) H(212) . 110.6(3) no
H(211) C(21) H(212) . 108.3(3) no
H(212) C(21) H(212) 2_555 110.1(4) no
Si(1) C(22) H(221) . 109.5(3) no
Si(1) C(22) H(222) . 109.4(3) no
Si(1) C(22) H(223) . 109.5(3) no
H(221) C(22) H(222) . 109.5(4) no
H(221) C(22) H(223) . 109.5(4) no
H(222) C(22) H(223) . 109.5(4) no

loop_
_geom_bond_atom_site_label_1
_geom_bond_atom_site_label_2
_geom_bond_site_symmetry_2
_geom_bond_distance
_geom_bond_publ_flag
C(1) C(2) . 1.708(4) yes
C(1) B(3) . 1.717(4) yes
C(1) B(4) . 1.710(5) yes
C(1) C(11) . 1.513(4) yes
C(2) B(3) . 1.725(4) yes
C(2) B(7) . 1.711(5) yes
C(2) Si(1) . 1.934(3) yes
B(3) B(4) . 1.770(5) yes
B(3) B(7) . 1.760(5) yes
B(3) B(8) . 1.771(5) yes
B(4) B(8) . 1.770(5) yes
B(4) B(9) . 1.792(6) yes
B(4) B(4) 2_555 1.781(5) yes
B(7) B(8) . 1.776(5) yes
B(7) B(12) . 1.775(6) yes
B(7) B(7) 2_555 1.780(5) yes
B(8) B(9) . 1.774(6) yes
B(8) B(12) . 1.779(6) yes
B(9) B(12) . 1.765(7) yes
C(11) C(12) . 1.389(5) yes
C(12) C(13) . 1.379(6) yes
C(13) C(14) . 1.386(7) yes
Si(1) C(21) . 1.855(4) yes
Si(1) C(22) . 1.856(4) yes
B(3) H(3) . 1.115(3) no
B(4) H(4) . 1.108(4) no
B(7) H(7) . 1.103(4) no
B(8) H(8) . 1.111(4) no
B(9) H(9) . 1.104(5) no
B(12) H(12) . 1.105(4) no
C(12) H(102) . 1.080(5) no
C(13) H(103) . 1.080(7) no
C(14) H(104) . 1.081(5) no
C(21) H(211) . 1.085(4) no
C(21) H(212) . 1.076(4) no
C(22) H(221) . 1.080(5) no
C(22) H(222) . 1.080(5) no
C(22) H(223) . 1.080(5) no
